data_4331650
loop_
_publ_author_name
Yi,
'Zhang, Qian-Feng'
'Lam, Tony C. H.'
'Chan, Eddie Y. Y.'
'Williams, Ian D.'
'Leung, Wa-Hung'

_publ_section_title
;
 Phosphato, Chromato, and Perrhenato Complexes of Titanium(IV) and
 Zirconium(IV) Containing Kl\"aui's Tripodal Ligand
;
_journal_issue 1
_journal_name_full 'Inorganic Chemistry'
_journal_page_first 328
_journal_page_last 335
_journal_paper_doi 10.1021/ic051329u
_journal_volume 45
_journal_year 2006
_chemical_formula_sum 'C51 H121 Co3 O42 P10 Ti3'
_chemical_formula_weight 2036.67
_chemical_name_systematic
; 
 ? 
;
_space_group_IT_number 198
_symmetry_cell_setting cubic
_symmetry_space_group_name_Hall 'P 2ac 2ab 3'
_symmetry_space_group_name_H-M 'P 21 3'
_atom_sites_solution_hydrogens geom
_atom_sites_solution_primary direct
_atom_sites_solution_secondary difmap
_audit_creation_method SHELXL-97
_cell_angle_alpha 90.00
_cell_angle_beta 90.00
_cell_angle_gamma 90.00
_cell_formula_units_Z 3
_cell_length_a 21.2171(6)
_cell_length_b 21.2171(6)
_cell_length_c 21.2171(6)
_cell_measurement_reflns_used 6316
_cell_measurement_temperature 100(2)
_cell_measurement_theta_max 23.75
_cell_measurement_theta_min 2.15
_cell_volume 9551.2(5)
_computing_cell_refinement 'Bruker SMART'
_computing_data_collection 'Bruker SMART'
_computing_data_reduction 'Bruker SAINT'
_computing_molecular_graphics 'Bruker SHELXTL'
_computing_publication_material 'Bruker SHELXTL'
_computing_structure_refinement 'SHELXL-97 (Sheldrick, 1997)'
_computing_structure_solution 'SHELXS-97 (Sheldrick, 1990)'
_diffrn_ambient_temperature 100(2)
_diffrn_measured_fraction_theta_full 0.985
_diffrn_measured_fraction_theta_max 0.985
_diffrn_measurement_device_type 'CCD area detector'
_diffrn_measurement_method 'phi and omega scans'
_diffrn_radiation_monochromator graphite
_diffrn_radiation_source 'fine-focus sealed tube'
_diffrn_radiation_type MoK\a
_diffrn_radiation_wavelength 0.71073
_diffrn_reflns_av_R_equivalents 0.0481
_diffrn_reflns_av_sigmaI/netI 0.0337
_diffrn_reflns_limit_h_max 28
_diffrn_reflns_limit_h_min -28
_diffrn_reflns_limit_k_max 17
_diffrn_reflns_limit_k_min -27
_diffrn_reflns_limit_l_max 27
_diffrn_reflns_limit_l_min -28
_diffrn_reflns_number 58658
_diffrn_reflns_theta_full 28.33
_diffrn_reflns_theta_max 28.33
_diffrn_reflns_theta_min 1.66
_exptl_absorpt_coefficient_mu 0.746
_exptl_absorpt_correction_type none
_exptl_crystal_colour yellow
_exptl_crystal_density_diffrn 1.062
_exptl_crystal_density_meas 0
_exptl_crystal_density_method 'not measured'
_exptl_crystal_description rectanglar
_exptl_crystal_F_000 3180
_exptl_crystal_size_max 0.60
_exptl_crystal_size_mid 0.40
_exptl_crystal_size_min 0.20
_refine_diff_density_max 0.897
_refine_diff_density_min -0.549
_refine_diff_density_rms 0.101
_refine_ls_abs_structure_details 'Flack H D (1983), Acta Cryst. A39, 876-881'
_refine_ls_abs_structure_Flack 0.009(15)
_refine_ls_extinction_method none
_refine_ls_goodness_of_fit_ref 1.092
_refine_ls_hydrogen_treatment mixed
_refine_ls_matrix_type full
_refine_ls_number_parameters 397
_refine_ls_number_reflns 7774
_refine_ls_number_restraints 0
_refine_ls_restrained_S_all 1.092
_refine_ls_R_factor_all 0.0505
_refine_ls_R_factor_gt 0.0455
_refine_ls_shift/su_max 0.093
_refine_ls_shift/su_mean 0.011
_refine_ls_structure_factor_coef Fsqd
_refine_ls_weighting_details 'calc w=1/[\s^2^(Fo^2^)+(0.0706P)^2^+7.3938P] where P=(Fo^2^+2Fc^2^)/3'
_refine_ls_weighting_scheme calc
_refine_ls_wR_factor_gt 0.1185
_refine_ls_wR_factor_ref 0.1213
_reflns_number_gt 7222
_reflns_number_total 7774
_reflns_threshold_expression >2sigma(I)
_cod_data_source_file ic051329usup1.cif
_cod_data_source_block '[(loet)3ti3o3(po4)].8h2o'
_cod_depositor_comments
;
The following automatic conversions were performed:

'_symmetry_cell_setting' value 'Cubic' changed to 'cubic' according
to /home/saulius/struct/CIF-dictionaries/cif_core.dic dictionary
named 'cif_core.dic' version 2.4.2 from 2011-04-26.

Automatic conversion script
Id: cif_fix_values 1891 2012-01-12 08:04:46Z andrius 
;
_cod_original_sg_symbol_H-M P2(1)3
_cod_database_code 4331650

loop_
_symmetry_equiv_pos_as_xyz
'x, y, z'
'-x+1/2, -y, z+1/2'
'-x, y+1/2, -z+1/2'
'x+1/2, -y+1/2, -z'
'z, x, y'
'z+1/2, -x+1/2, -y'
'-z+1/2, -x, y+1/2'
'-z, x+1/2, -y+1/2'
'y, z, x'
'-y, z+1/2, -x+1/2'
'y+1/2, -z+1/2, -x'
'-y+1/2, -z, x+1/2'

loop_
_atom_site_label
_atom_site_type_symbol
_atom_site_fract_x
_atom_site_fract_y
_atom_site_fract_z
_atom_site_U_iso_or_equiv
_atom_site_adp_type
_atom_site_occupancy
_atom_site_symmetry_multiplicity
_atom_site_calc_flag
_atom_site_refinement_flags
Ti1 Ti 0.76507(3) 0.65660(3) 0.77124(3) 0.01788(13) Uani 1 1 d .
Co1 Co 0.86363(2) 0.53049(2) 0.87341(2) 0.01969(11) Uani 1 1 d .
P1 P 0.87683(4) 0.54666(4) 0.77408(4) 0.02183(18) Uani 1 1 d .
P2 P 0.85887(4) 0.63081(4) 0.89019(4) 0.02009(17) Uani 1 1 d .
P3 P 0.76293(4) 0.52714(4) 0.85756(4) 0.02112(18) Uani 1 1 d .
P4 P 0.66461(4) 0.66461(4) 0.66461(4) 0.0182(3) Uani 1 3 d S
O1 O 0.82664(12) 0.58458(12) 0.73994(12) 0.0220(5) Uani 1 1 d .
O2 O 0.83324(12) 0.67216(12) 0.83742(11) 0.0222(5) Uani 1 1 d .
O3 O 0.73284(11) 0.58809(11) 0.83301(11) 0.0208(5) Uani 1 1 d .
O4 O 0.70652(11) 0.62505(11) 0.71031(11) 0.0191(5) Uani 1 1 d .
O5 O 0.62354(11) 0.62354(11) 0.62354(11) 0.0252(9) Uani 1 3 d S
O6 O 0.71156(11) 0.71427(11) 0.80273(11) 0.0197(5) Uani 1 1 d .
O11 O 0.94397(12) 0.58092(14) 0.76524(13) 0.0308(6) Uani 1 1 d .
O12 O 0.88784(14) 0.48300(14) 0.73515(13) 0.0321(6) Uani 1 1 d .
O21 O 0.92582(13) 0.66076(13) 0.90943(13) 0.0294(6) Uani 1 1 d .
O22 O 0.81866(13) 0.64392(13) 0.95305(12) 0.0286(6) Uani 1 1 d .
O31 O 0.72254(14) 0.50493(13) 0.91697(14) 0.0336(6) Uani 1 1 d .
O32 O 0.74834(12) 0.47075(12) 0.81053(14) 0.0290(6) Uani 1 1 d .
C1 C 0.94895(18) 0.51635(18) 0.9182(2) 0.0298(8) Uani 1 1 d .
H1A H 0.9843 0.5474 0.9207 0.040(13) Uiso 1 1 calc R
C2 C 0.89938(19) 0.50963(19) 0.96267(19) 0.0304(8) Uani 1 1 d .
H2A H 0.8934 0.5355 1.0016 0.026(11) Uiso 1 1 calc R
C3 C 0.86022(18) 0.45996(17) 0.94259(18) 0.0267(7) Uani 1 1 d .
H3A H 0.8215 0.4446 0.9646 0.038(13) Uiso 1 1 calc R
C4 C 0.88493(18) 0.43594(18) 0.88521(18) 0.0275(8) Uani 1 1 d .
H4A H 0.8673 0.4001 0.8602 0.050(15) Uiso 1 1 calc R
C5 C 0.94077(17) 0.47074(18) 0.87097(19) 0.0282(8) Uani 1 1 d .
H5A H 0.9692 0.4637 0.8341 0.048(15) Uiso 1 1 calc R
C11 C 0.9577(2) 0.6077(3) 0.7036(2) 0.0448(11) Uani 1 1 d .
H11A H 0.9324 0.6464 0.6971 0.10(3) Uiso 1 1 calc R
H11B H 0.9467 0.5772 0.6701 0.042(14) Uiso 1 1 calc R
C12 C 1.0263(3) 0.6230(4) 0.7008(3) 0.0693(19) Uani 1 1 d .
H12A H 1.0363 0.6412 0.6595 2.0(15) Uiso 1 1 calc R
H12B H 1.0509 0.5844 0.7070 0.39(14) Uiso 1 1 calc R
H12C H 1.0367 0.6535 0.7339 0.09(3) Uiso 1 1 calc R
C13 C 0.8406(2) 0.4564(2) 0.6935(3) 0.0518(14) Uani 1 1 d .
H13A H 0.7996 0.4791 0.6888 0.024(10) Uiso 1 1 calc R
C14 C 0.8414(5) 0.3884(5) 0.6835(6) 0.063(3) Uani 0.60 1 d P
H14A H 0.8084 0.3774 0.6545 1.3(18) Uiso 0.60 1 d PR
H14C H 0.8343 0.3678 0.7231 0.31(16) Uiso 0.60 1 d PR
C14A C 0.8697(6) 0.4323(6) 0.6387(5) 0.044(3) Uani 0.40 1 d P
H14D H 0.8855 0.4679 0.6157 0.06(5) Uiso 0.40 1 d PR
H14E H 0.9040 0.4046 0.6492 0.04(4) Uiso 0.40 1 d PR
C21 C 0.9623(2) 0.7004(2) 0.8681(2) 0.0380(9) Uani 1 1 d .
H21A H 0.9541 0.7453 0.8776 0.043(14) Uiso 1 1 calc R
H21B H 0.9506 0.6923 0.8237 0.042(13) Uiso 1 1 calc R
C22 C 1.0299(3) 0.6857(4) 0.8783(3) 0.0653(16) Uani 1 1 d .
H22A H 1.0557 0.7117 0.8503 2(2) Uiso 1 1 calc R
H22B H 1.0374 0.6410 0.8691 0.14(4) Uiso 1 1 calc R
H22C H 1.0411 0.6945 0.9222 2(2) Uiso 1 1 calc R
C23 C 0.7954(3) 0.7075(2) 0.9659(2) 0.0452(12) Uani 1 1 d .
H23A H 0.7611 0.7266 0.9399 0.39(12) Uiso 1 1 calc R
C24 C 0.8369(6) 0.7456(5) 1.0016(8) 0.091(5) Uani 0.65 1 d P
H24A H 0.8816 0.7322 1.0038 0.109 Uiso 0.65 1 calc PR
H24B H 0.8309 0.7918 0.9991 0.109 Uiso 0.65 1 calc PR
C24A C 0.795(2) 0.713(2) 1.0364(15) 0.18(2) Uani 0.35 1 d P
H24C H 0.7598 0.7361 1.0563 0.222 Uiso 0.35 1 calc PR
H24D H 0.8106 0.6762 1.0610 0.222 Uiso 0.35 1 calc PR
C31 C 0.6837(2) 0.4628(3) 0.7883(4) 0.0652(19) Uani 1 1 d .
H31A H 0.6713 0.4995 0.7624 0.12(3) Uiso 1 1 calc R
H31B H 0.6547 0.4602 0.8248 0.07(2) Uiso 1 1 calc R
C32 C 0.6788(3) 0.4042(3) 0.7501(3) 0.0499(12) Uani 1 1 d .
H32A H 0.6355 0.3995 0.7347 0.09(2) Uiso 1 1 calc R
H32B H 0.6898 0.3678 0.7763 0.12(3) Uiso 1 1 calc R
H32C H 0.7078 0.4068 0.7143 0.29(9) Uiso 1 1 calc R
C33 C 0.6917(3) 0.5460(2) 0.9602(2) 0.0465(12) Uani 1 1 d .
H33A H 0.6827 0.5868 0.9395 0.12(3) Uiso 1 1 calc R
H33B H 0.7193 0.5539 0.9969 0.10(3) Uiso 1 1 calc R
C34 C 0.6326(3) 0.5170(3) 0.9812(3) 0.0661(17) Uani 1 1 d .
H34A H 0.6109 0.5456 1.0103 0.058(17) Uiso 1 1 calc R
H34B H 0.6418 0.4772 1.0028 0.10(3) Uiso 1 1 calc R
H34C H 0.6056 0.5088 0.9447 0.15(4) Uiso 1 1 calc R
O1W O 0.82262(16) 0.59546(14) 0.60554(13) 0.0350(7) Uani 1 1 d .
O2W O 0.7085(2) 0.5304(2) 0.5788(2) 0.0683(13) Uani 1 1 d .
O3W O 0.7880(2) 0.5973(3) 0.0833(2) 0.0793(14) Uani 1 1 d .
O4W O 0.8265(2) 0.8265(2) 0.8265(2) 0.090(4) Uani 0.75 3 d SP
O5W O 0.0225(4) 0.4459(4) 0.6320(4) 0.153(3) Uiso 1 1 d .
O6W O 0.0810(8) 0.4190(8) 0.5810(8) 0.295(14) Uiso 1 3 d S
O7W O 0.8335(5) 0.2791(5) 0.7504(5) 0.074(2) Uiso 0.50 1 d P
O8W O 0.8404(11) 0.2143(12) 0.6941(14) 0.204(10) Uiso 0.50 1 d P

loop_
_atom_site_aniso_label
_atom_site_aniso_U_11
_atom_site_aniso_U_22
_atom_site_aniso_U_33
_atom_site_aniso_U_23
_atom_site_aniso_U_13
_atom_site_aniso_U_12
Ti1 0.0192(3) 0.0173(3) 0.0172(3) 0.0014(2) -0.0011(2) 0.0022(2)
Co1 0.0190(2) 0.0196(2) 0.0205(2) 0.00257(17) -0.00315(18) 0.00181(17)
P1 0.0204(4) 0.0240(4) 0.0212(4) 0.0015(3) -0.0005(3) 0.0047(3)
P2 0.0214(4) 0.0201(4) 0.0188(4) 0.0013(3) -0.0031(3) -0.0010(3)
P3 0.0189(4) 0.0194(4) 0.0250(4) 0.0052(3) -0.0026(3) 0.0006(3)
P4 0.0182(3) 0.0182(3) 0.0182(3) -0.0006(3) -0.0006(3) -0.0006(3)
O1 0.0228(12) 0.0222(12) 0.0212(12) -0.0006(10) 0.0002(10) 0.0038(10)
O2 0.0234(12) 0.0227(12) 0.0205(11) 0.0025(9) -0.0046(10) -0.0005(10)
O3 0.0200(11) 0.0200(11) 0.0224(12) 0.0043(9) 0.0006(10) 0.0013(9)
O4 0.0219(11) 0.0177(11) 0.0178(10) 0.0002(9) -0.0012(9) -0.0014(9)
O5 0.0252(9) 0.0252(9) 0.0252(9) -0.0036(10) -0.0036(10) -0.0036(10)
O6 0.0230(12) 0.0188(11) 0.0174(11) -0.0004(9) 0.0007(9) 0.0013(9)
O11 0.0235(12) 0.0416(15) 0.0272(14) 0.0051(12) 0.0011(11) 0.0009(12)
O12 0.0354(14) 0.0347(14) 0.0261(13) -0.0032(11) -0.0020(12) 0.0144(12)
O21 0.0293(14) 0.0292(14) 0.0297(13) 0.0063(11) -0.0110(11) -0.0072(11)
O22 0.0349(14) 0.0283(13) 0.0226(12) 0.0004(10) 0.0006(11) 0.0016(12)
O31 0.0309(14) 0.0316(14) 0.0383(16) 0.0151(12) 0.0068(12) 0.0044(12)
O32 0.0224(12) 0.0227(12) 0.0417(15) -0.0022(12) -0.0102(11) 0.0012(10)
C1 0.0212(17) 0.0263(18) 0.042(2) 0.0073(16) -0.0140(16) 0.0026(14)
C2 0.033(2) 0.033(2) 0.0251(18) 0.0061(16) -0.0118(16) 0.0075(16)
C3 0.0278(18) 0.0256(17) 0.0267(18) 0.0108(14) -0.0017(15) 0.0059(15)
C4 0.0295(18) 0.0220(16) 0.0309(19) 0.0022(14) -0.0072(15) 0.0032(14)
C5 0.0236(17) 0.0266(17) 0.034(2) 0.0107(16) -0.0021(15) 0.0090(14)
C11 0.040(2) 0.062(3) 0.033(2) 0.010(2) 0.0069(19) -0.010(2)
C12 0.040(3) 0.113(6) 0.056(3) 0.024(4) 0.012(2) -0.007(3)
C13 0.040(2) 0.036(2) 0.079(4) -0.030(2) -0.012(3) 0.007(2)
C14 0.067(6) 0.044(5) 0.079(7) -0.017(5) -0.029(5) 0.008(5)
C14A 0.048(6) 0.058(7) 0.025(5) -0.020(5) -0.007(5) 0.012(6)
C21 0.032(2) 0.043(2) 0.039(2) 0.0026(19) -0.0042(18) -0.0117(18)
C22 0.045(3) 0.083(5) 0.068(4) 0.011(3) -0.006(3) -0.008(3)
C23 0.061(3) 0.038(2) 0.037(2) -0.011(2) -0.003(2) 0.013(2)
C24 0.071(7) 0.039(5) 0.163(14) -0.056(7) -0.036(8) 0.020(5)
C24A 0.23(4) 0.21(4) 0.11(2) -0.07(3) -0.05(3) 0.20(4)
C31 0.026(2) 0.058(3) 0.111(5) -0.040(3) -0.029(3) 0.008(2)
C32 0.046(3) 0.049(3) 0.054(3) -0.007(2) -0.014(2) -0.012(2)
C33 0.059(3) 0.035(2) 0.045(3) 0.007(2) 0.027(2) -0.002(2)
C34 0.043(3) 0.084(4) 0.072(4) 0.014(3) 0.025(3) 0.000(3)
O1W 0.0490(17) 0.0315(15) 0.0244(13) -0.0028(11) 0.0020(13) 0.0090(13)
O2W 0.062(2) 0.084(3) 0.059(2) -0.049(2) -0.0189(19) 0.026(2)
O3W 0.072(3) 0.102(4) 0.064(3) 0.020(3) 0.002(2) -0.005(3)
O4W 0.090(4) 0.090(4) 0.090(4) -0.040(3) -0.040(3) -0.040(3)

loop_
_atom_type_symbol
_atom_type_description
_atom_type_scat_dispersion_real
_atom_type_scat_dispersion_imag
_atom_type_scat_source
C C 0.0033 0.0016 'International Tables Vol C Tables 4.2.6.8 and 6.1.1.4'
H H 0.0000 0.0000 'International Tables Vol C Tables 4.2.6.8 and 6.1.1.4'
O O 0.0106 0.0060 'International Tables Vol C Tables 4.2.6.8 and 6.1.1.4'
P P 0.1023 0.0942 'International Tables Vol C Tables 4.2.6.8 and 6.1.1.4'
Ti Ti 0.2776 0.4457 'International Tables Vol C Tables 4.2.6.8 and 6.1.1.4'
Co Co 0.3494 0.9721 'International Tables Vol C Tables 4.2.6.8 and 6.1.1.4'

loop_
_geom_angle_atom_site_label_1
_geom_angle_atom_site_label_2
_geom_angle_atom_site_label_3
_geom_angle
_geom_angle_site_symmetry_1
_geom_angle_site_symmetry_3
O6 Ti1 O6 94.94(15) . 5
O6 Ti1 O4 94.54(11) . .
O6 Ti1 O4 93.40(10) 5 .
O6 Ti1 O2 94.68(11) . .
O6 Ti1 O2 92.36(11) 5 .
O4 Ti1 O2 168.67(10) . .
O6 Ti1 O3 91.94(10) . .
O6 Ti1 O3 172.80(11) 5 .
O4 Ti1 O3 88.14(10) . .
O2 Ti1 O3 84.97(10) . .
O6 Ti1 O1 175.84(11) . .
O6 Ti1 O1 89.06(10) 5 .
O4 Ti1 O1 86.34(10) . .
O2 Ti1 O1 84.00(10) . .
O3 Ti1 O1 84.01(10) . .
O6 Ti1 Ti1 24.06(8) . 9
O6 Ti1 Ti1 79.32(8) 5 9
O4 Ti1 Ti1 77.39(7) . 9
O2 Ti1 Ti1 113.31(7) . 9
O3 Ti1 Ti1 107.88(7) . 9
O1 Ti1 Ti1 159.29(7) . 9
O6 Ti1 Ti1 80.04(8) . 5
O6 Ti1 Ti1 23.21(8) 5 5
O4 Ti1 Ti1 77.02(7) . 5
O2 Ti1 Ti1 111.12(7) . 5
O3 Ti1 Ti1 162.41(7) . 5
O1 Ti1 Ti1 104.12(7) . 5
Ti1 Ti1 Ti1 60.000(1) 9 5
C1 Co1 C4 67.21(15) . .
C1 Co1 C5 39.67(16) . .
C4 Co1 C5 40.34(15) . .
C1 Co1 C2 39.97(17) . .
C4 Co1 C2 66.78(16) . .
C5 Co1 C2 66.78(16) . .
C1 Co1 C3 66.71(16) . .
C4 Co1 C3 39.83(15) . .
C5 Co1 C3 66.92(15) . .
C2 Co1 C3 39.32(16) . .
C1 Co1 P1 111.07(13) . .
C4 Co1 P1 104.14(11) . .
C5 Co1 P1 88.30(11) . .
C2 Co1 P1 150.97(12) . .
C3 Co1 P1 143.42(11) . .
C1 Co1 P2 96.21(11) . .
C4 Co1 P2 160.80(11) . .
C5 Co1 P2 130.11(12) . .
C2 Co1 P2 94.38(12) . .
C3 Co1 P2 125.87(11) . .
P1 Co1 P2 90.60(4) . .
C1 Co1 P3 158.68(12) . .
C4 Co1 P3 101.67(11) . .
C5 Co1 P3 139.14(12) . .
C2 Co1 P3 119.52(12) . .
C3 Co1 P3 92.94(11) . .
P1 Co1 P3 88.94(4) . .
P2 Co1 P3 90.67(4) . .
O1 P1 O12 107.66(15) . .
O1 P1 O11 109.00(15) . .
O12 P1 O11 101.05(16) . .
O1 P1 Co1 117.40(11) . .
O12 P1 Co1 112.93(11) . .
O11 P1 Co1 107.51(11) . .
O2 P2 O22 108.72(15) . .
O2 P2 O21 105.92(14) . .
O22 P2 O21 100.94(15) . .
O2 P2 Co1 117.59(11) . .
O22 P2 Co1 109.39(11) . .
O21 P2 Co1 112.93(11) . .
O3 P3 O32 109.92(14) . .
O3 P3 O31 107.09(15) . .
O32 P3 O31 99.75(16) . .
O3 P3 Co1 115.85(10) . .
O32 P3 Co1 108.34(11) . .
O31 P3 Co1 114.66(12) . .
O5 P4 O4 112.16(10) . .
O5 P4 O4 112.16(10) . 9
O4 P4 O4 106.65(11) . 9
O5 P4 O4 112.16(10) . 5
O4 P4 O4 106.65(11) . 5
O4 P4 O4 106.65(11) 9 5
P1 O1 Ti1 131.71(15) . .
P2 O2 Ti1 131.69(15) . .
P3 O3 Ti1 131.97(15) . .
P4 O4 Ti1 126.98(15) . .
Ti1 O6 Ti1 132.72(14) . 9
C11 O11 P1 117.2(3) . .
C13 O12 P1 122.9(3) . .
C21 O21 P2 123.4(3) . .
C23 O22 P2 119.6(3) . .
C33 O31 P3 125.1(3) . .
C31 O32 P3 118.2(3) . .
C5 C1 C2 108.3(4) . .
C5 C1 Co1 70.3(2) . .
C2 C1 Co1 70.8(2) . .
C3 C2 C1 108.1(4) . .
C3 C2 Co1 70.7(2) . .
C1 C2 Co1 69.2(2) . .
C2 C3 C4 108.1(4) . .
C2 C3 Co1 70.0(2) . .
C4 C3 Co1 69.1(2) . .
C3 C4 C5 107.6(3) . .
C3 C4 Co1 71.1(2) . .
C5 C4 Co1 69.8(2) . .
C1 C5 C4 107.9(3) . .
C1 C5 Co1 70.0(2) . .
C4 C5 Co1 69.9(2) . .
O11 C11 C12 108.4(4) . .
C14A C13 O12 110.0(6) . .
C14A C13 C14 61.1(8) . .
O12 C13 C14 117.8(6) . .
C13 C14 C14A 57.9(7) . .
C13 C14A C14 61.0(7) . .
O21 C21 C22 107.9(4) . .
C24 C23 O22 114.6(6) . .
C24 C23 C24A 55(2) . .
O22 C23 C24A 104.8(12) . .
C24A C24 C23 65.5(15) . .
C24 C24A C23 59.2(17) . .
O32 C31 C32 109.8(4) . .
O31 C33 C34 109.4(5) . .
O5W O6W O5W 114.3(8) 12_565 .
O5W O6W O5W 114.3(8) 12_565 6_456
O5W O6W O5W 114.3(8) . 6_456
O8W O8W O8W 60.000(6) 10_646 7_665

loop_
_geom_bond_atom_site_label_1
_geom_bond_atom_site_label_2
_geom_bond_distance
_geom_bond_site_symmetry_2
Ti1 O6 1.798(2) .
Ti1 O6 1.860(2) 5
Ti1 O4 1.914(2) .
Ti1 O2 2.043(2) .
Ti1 O3 2.073(2) .
Ti1 O1 2.117(2) .
Ti1 Ti1 3.3510(10) 9
Ti1 Ti1 3.3510(10) 5
Co1 C1 2.067(4) .
Co1 C4 2.071(4) .
Co1 C5 2.071(4) .
Co1 C2 2.088(4) .
Co1 C3 2.097(4) .
Co1 P1 2.1534(10) .
Co1 P2 2.1605(10) .
Co1 P3 2.1641(10) .
P1 O1 1.518(2) .
P1 O12 1.600(3) .
P1 O11 1.610(3) .
P2 O2 1.523(2) .
P2 O22 1.607(3) .
P2 O21 1.609(3) .
P3 O3 1.533(2) .
P3 O32 1.588(3) .
P3 O31 1.595(3) .
P4 O5 1.509(4) .
P4 O4 1.561(2) .
P4 O4 1.561(2) 9
P4 O4 1.561(2) 5
O6 Ti1 1.860(2) 9
O11 C11 1.455(5) .
O12 C13 1.450(6) .
O21 C21 1.440(5) .
O22 C23 1.462(5) .
O31 C33 1.424(6) .
O32 C31 1.460(5) .
C1 C5 1.404(6) .
C1 C2 1.420(6) .
C2 C3 1.408(6) .
C3 C4 1.420(5) .
C4 C5 1.428(5) .
C11 C12 1.493(7) .
C13 C14A 1.412(12) .
C13 C14 1.457(10) .
C14 C14A 1.458(19) .
C21 C22 1.483(7) .
C23 C24 1.416(11) .
C23 C24A 1.50(3) .
C24 C24A 1.35(5) .
C31 C32 1.486(7) .
C33 C34 1.466(7) .
O5W O6W 1.742(11) .
O6W O5W 1.742(11) 12_565
O6W O5W 1.743(11) 6_456
O8W O8W 1.44(3) 10_646
O8W O8W 1.44(3) 7_665
